data_7232928
loop_
_publ_author_name
'Kodchakorn, Kanchanok'
'Nimmanpipug, Piyarat'
'Phongtamrug, Suttinun'
'Tashiro, Kohji'

_publ_section_title
;
 pH-induced conformational changes in histamine in the solid state
;
_journal_issue 34
_journal_name_full 'RSC Advances'
_journal_page_first 19375
_journal_paper_doi 10.1039/C9RA03418H
_journal_volume 9
_journal_year 2019
_chemical_absolute_configuration 'CHOOSE rm ad rmad syn or unk'
_chemical_formula_moiety 'C5 H13 N3'
_chemical_formula_sum 'C5 H13 N3'
_chemical_formula_weight 115.18
_chemical_name_systematic 'Histamine Free base'
_chemical_properties_physical Air-sensitive,Moisture-sensitive,Hygroscopic
_space_group_crystal_system monoclinic
_space_group_IT_number 4
_space_group_name_Hall 'P 2yb'
_space_group_name_H-M_alt 'P 1 21 1'
_symmetry_space_group_name_Hall 'P 2yb'
_symmetry_space_group_name_H-M 'P 1 21 1'
_atom_sites_solution_hydrogens geom
_atom_sites_solution_primary direct
_atom_sites_solution_secondary difmap
_audit_update_record
;
2019-05-29 deposited with the CCDC.    2019-06-05 downloaded from the CCDC.
;
_cell_angle_alpha 90.0000
_cell_angle_beta 104.920(7)
_cell_angle_gamma 90.0000
_cell_formula_units_Z 2
_cell_length_a 5.698(3)
_cell_length_b 7.632(4)
_cell_length_c 7.250(4)
_cell_measurement_reflns_used 189
_cell_measurement_temperature 296
_cell_measurement_theta_max 27.32
_cell_measurement_theta_min 3.70
_cell_volume 304.7(3)
_computing_cell_refinement 'RAPID AUTO'
_computing_data_collection 'RAPID AUTO (Rigaku, ????)'
_computing_data_reduction 'RAPID AUTO'
_computing_molecular_graphics 'CrystalStructure 4.2'
_computing_publication_material 'CrystalStructure 4.2 (Rigaku, 2015)'
_computing_structure_refinement 'CRYSTALS (Carruthers, et al., 1999)'
_computing_structure_solution 'SIR92 (Altomare, et al., 1994)'
_diffrn_ambient_temperature 296
_diffrn_measured_fraction_theta_full 0.999
_diffrn_measured_fraction_theta_max 0.999
_diffrn_radiation_type 'Mo K\a'
_diffrn_radiation_wavelength 0.71075
_diffrn_reflns_av_R_equivalents 0.0596
_diffrn_reflns_limit_h_max 7
_diffrn_reflns_limit_h_min -7
_diffrn_reflns_limit_k_max 9
_diffrn_reflns_limit_k_min -9
_diffrn_reflns_limit_l_max 9
_diffrn_reflns_limit_l_min -9
_diffrn_reflns_number 2997
_diffrn_reflns_theta_full 27.48
_diffrn_reflns_theta_max 27.48
_diffrn_reflns_theta_min 3.701
_diffrn_standards_number 0
_exptl_absorpt_coefficient_mu 0.082
_exptl_absorpt_correction_T_max 0.992
_exptl_absorpt_correction_T_min 0.429
_exptl_absorpt_correction_type multi-scan
_exptl_absorpt_process_details 'ABSCOR (Rigaku, 1995)'
_exptl_crystal_colour colorless
_exptl_crystal_density_diffrn 1.255
_exptl_crystal_density_method 'not measured'
_exptl_crystal_description freebase
_exptl_crystal_F_000 128.00
_exptl_crystal_size_max 0.100
_exptl_crystal_size_mid 0.100
_exptl_crystal_size_min 0.100
_refine_diff_density_max 0.227
_refine_diff_density_min -0.389
_refine_ls_abs_structure_details 'Flack, H. D. (1983), Acta Cryst. A39, 876-881.  524 Friedel Pairs'
_refine_ls_abs_structure_Flack -1(10)
_refine_ls_extinction_method none
_refine_ls_goodness_of_fit_ref 1.178
_refine_ls_hydrogen_treatment mixed
_refine_ls_number_parameters 92
_refine_ls_number_reflns 555
_refine_ls_R_factor_gt 0.0412
_refine_ls_shift/su_max 0.006
_refine_ls_structure_factor_coef Fsqd
_refine_ls_weighting_details
;
    Chebychev polynomial with 3 parameters (Carruthers & Watkin, 1979)
    1917.6000    2595.5500    0.0000
;
_refine_ls_weighting_scheme calc
_refine_ls_wR_factor_ref 0.0591
_reflns_number_gt 555
_reflns_number_total 1277
_reflns_threshold_expression F^2^>4.0\s(F^2^)
_cod_data_source_file c9ra03418h2.cif
_cod_data_source_block histamine-A0-Base-capillary
_cod_database_code 7232928

loop_
_space_group_symop_id
_space_group_symop_operation_xyz
1 +X,+Y,+Z
2 -X,1/2+Y,-Z

loop_
_atom_site_label
_atom_site_type_symbol
_atom_site_fract_x
_atom_site_fract_y
_atom_site_fract_z
_atom_site_U_iso_or_equiv
_atom_site_adp_type
_atom_site_occupancy
_atom_site_site_symmetry_multiplicity
_atom_site_calc_flag
_atom_site_refinement_flags
N1 N 0.7830(5) -0.3856(4) -0.1266(4) 0.0438(8) Uani 1 2 d .
N2 N 0.8937(5) -0.4496(4) 0.1812(4) 0.0546(9) Uani 1 2 d .
N3 N 0.1991(5) -0.7151(4) -0.5261(5) 0.0504(10) Uani 1 2 d .
C4 C 0.5955(5) -0.4791(4) -0.0918(4) 0.0388(9) Uani 1 2 d .
C5 C 0.9548(6) -0.3719(5) 0.0413(5) 0.0526(11) Uani 1 2 d .
C6 C 0.3744(5) -0.5256(5) -0.2440(5) 0.0486(10) Uani 1 2 d .
C7 C 0.6663(6) -0.5174(5) 0.0959(4) 0.0498(10) Uani 1 2 d .
C8 C 0.4200(6) -0.6455(4) -0.3950(5) 0.0469(11) Uani 1 2 d .
H1 H 1.10027 -0.31156 0.05632 0.0612 Uiso 1 2 calc R
H2 H 0.57522 -0.58208 0.1613 0.0609 Uiso 1 2 calc R
H3 H 0.26459 -0.58224 -0.18027 0.0574 Uiso 1 2 calc R
H4 H 0.30322 -0.4163 -0.30015 0.0575 Uiso 1 2 calc R
H5 H 0.51675 -0.74577 -0.33858 0.0553 Uiso 1 2 calc R
H6 H 0.50347 -0.58295 -0.47585 0.0554 Uiso 1 2 calc R
H7 H 0.113(6) -0.631(5) -0.590(5) 0.075(15) Uiso 1 2 d .
H8 H 0.099(6) -0.777(5) -0.463(6) 0.076(15) Uiso 1 2 d .
H9 H 0.782(6) -0.340(5) -0.241(5) 0.073(13) Uiso 1 2 d .

loop_
_atom_site_aniso_label
_atom_site_aniso_U_11
_atom_site_aniso_U_22
_atom_site_aniso_U_33
_atom_site_aniso_U_12
_atom_site_aniso_U_13
_atom_site_aniso_U_23
N1 0.0486(16) 0.0508(17) 0.0292(16) 0.0002(15) 0.0048(14) 0.0021(15)
N2 0.0674(19) 0.0597(18) 0.0331(16) -0.0012(15) 0.0062(14) 0.0071(14)
N3 0.058(2) 0.055(2) 0.0318(17) 0.0011(19) 0.0002(16) -0.0051(15)
C4 0.0372(15) 0.050(2) 0.0283(19) 0.0010(15) 0.0069(14) -0.0017(16)
C5 0.049(2) 0.060(2) 0.043(2) -0.004(2) 0.0021(17) -0.0059(19)
C6 0.0463(19) 0.053(2) 0.0438(19) -0.0024(17) 0.0074(15) -0.0067(16)
C7 0.061(2) 0.049(2) 0.043(2) -0.003(2) 0.0179(17) 0.0019(17)
C8 0.049(2) 0.052(2) 0.038(2) 0.0060(17) 0.0062(16) -0.0029(17)

loop_
_atom_type_symbol
_atom_type_description
_atom_type_scat_dispersion_real
_atom_type_scat_dispersion_imag
_atom_type_scat_source
C C 0.0033 0.0016
;
International Tables for Crystallography
(Vol. C, Tables 4.2.6.8 and 6.1.1.4)
;
H H 0.0000 0.0000
;
International Tables for Crystallography
(Vol. C, Table 6.1.1.4)
;
N N 0.0061 0.0033
;
International Tables for Crystallography
(Vol. C, Tables 4.2.6.8 and 6.1.1.4)
;

loop_
_geom_angle_atom_site_label_1
_geom_angle_atom_site_label_2
_geom_angle_atom_site_label_3
_geom_angle
_geom_angle_publ_flag
C4 N1 C5 107.1(3) yes
C5 N2 C7 103.3(3) yes
N1 C4 C6 122.9(3) yes
N1 C4 C7 104.8(3) yes
C6 C4 C7 132.3(3) yes
N1 C5 N2 113.0(3) yes
C4 C6 C8 114.5(3) yes
N2 C7 C4 111.9(3) yes
N3 C8 C6 114.4(3) yes
C4 N1 H9 124(2) no
C5 N1 H9 129(2) no
C8 N3 H7 111(2) no
C8 N3 H8 113(2) no
H7 N3 H8 107(3) no
N1 C5 H1 124.012 no
N2 C5 H1 123.002 no
C4 C6 H3 106.250 no
C4 C6 H4 106.792 no
C8 C6 H3 109.271 no
C8 C6 H4 110.520 no
H3 C6 H4 109.380 no
N2 C7 H2 123.448 no
C4 C7 H2 124.665 no
N3 C8 H5 106.659 no
N3 C8 H6 105.008 no
C6 C8 H5 111.095 no
C6 C8 H6 110.177 no
H5 C8 H6 109.230 no

loop_
_geom_bond_atom_site_label_1
_geom_bond_atom_site_label_2
_geom_bond_distance
_geom_bond_publ_flag
N1 C4 1.362(4) yes
N1 C5 1.355(4) yes
N2 C5 1.298(5) yes
N2 C7 1.385(4) yes
N3 C8 1.468(4) yes
C4 C6 1.488(4) yes
C4 C7 1.348(4) yes
C6 C8 1.500(5) yes
N1 H9 0.90(4) no
N3 H7 0.87(4) no
N3 H8 0.94(4) no
C5 H1 0.930 no
C6 H3 0.970 no
C6 H4 0.970 no
C7 H2 0.930 no
C8 H5 0.970 no
C8 H6 0.970 no

loop_
_geom_contact_atom_site_label_1
_geom_contact_atom_site_label_2
_geom_contact_distance
_geom_contact_publ_flag
_geom_contact_site_symmetry_2
N1 C8 3.150(4) no .
N1 N3 2.859(5) no 2_654
N2 N3 3.121(4) no 1_656
N2 N3 3.227(5) no 2_655
N2 C8 3.523(5) no 2_655
N3 N1 2.859(5) no 2_644
N3 N2 3.121(4) no 1_454
N3 N2 3.227(5) no 2_645
C8 N2 3.523(5) no 2_645
N1 H2 3.0466 no .
N1 H3 3.2463 no .
N1 H4 2.7094 no .
N1 H5 3.3194 no .
N1 H6 3.0231 no .
N2 H9 3.08(4) no .
N3 H3 2.6408 no .
N3 H4 2.7816 no .
C4 H1 3.0776 no .
C4 H5 2.6702 no .
C4 H6 2.8112 no .
C5 H2 2.9961 no .
C6 H2 2.8980 no .
C6 H7 2.69(4) no .
C6 H8 2.72(4) no .
C6 H9 2.72(4) no .
C7 H1 3.0050 no .
C7 H3 2.6705 no .
C7 H4 3.1716 no .
C7 H5 3.5075 no .
C7 H9 3.01(4) no .
C8 H9 3.12(3) no .
H1 H9 2.4436 no .
H2 H3 2.6473 no .
H2 H4 3.5391 no .
H3 H5 2.4059 no .
H3 H6 2.8190 no .
H3 H7 2.8968 no .
H3 H8 2.5132 no .
H4 H5 2.8382 no .
H4 H6 2.3001 no .
H4 H7 2.6672 no .
H4 H8 3.1025 no .
H4 H9 2.7131 no .
H5 H7 2.6880 no .
H5 H8 2.3304 no .
H5 H9 3.4408 no .
H6 H7 2.1978 no .
H6 H8 2.7603 no .
H6 H9 2.7335 no .
N1 H1 3.3311 no 2_745
N1 H2 3.0548 no 2_655
N1 H3 3.2376 no 1_655
N1 H3 3.2705 no 2_655
N1 H4 3.5132 no 1_655
N1 H7 2.99(4) no 2_654
N1 H8 3.32(4) no 2_654
N2 H1 3.2606 no 2_745
N2 H3 2.9443 no 2_655
N2 H5 3.2502 no 2_655
N2 H7 2.27(4) no 1_656
N2 H8 3.56(4) no 1_656
N2 H8 2.42(4) no 2_655
N2 H9 3.47(4) no 2_745
N3 H4 3.2062 no 2_544
N3 H6 3.2770 no 2_644
N3 H9 1.96(4) no 2_644
C4 H1 3.5087 no 1_455
C4 H1 3.0462 no 2_745
C4 H2 3.1827 no 2_655
C4 H3 3.5906 no 2_655
C5 H1 3.4268 no 2_745
C5 H3 3.1197 no 1_655
C5 H3 2.8486 no 2_655
C5 H4 3.5657 no 1_655
C5 H5 3.3614 no 2_755
C5 H7 3.26(4) no 1_656
C5 H8 3.24(4) no 2_655
C6 H1 3.4059 no 1_455
C6 H2 3.4367 no 2_655
C6 H8 3.53(3) no 2_554
C7 H1 3.5320 no 1_455
C7 H1 2.9637 no 2_745
C7 H3 3.3815 no 2_655
C7 H4 3.3706 no 2_645
C7 H5 3.0703 no 2_655
C7 H6 3.4980 no 1_556
C7 H7 3.07(3) no 1_656
C7 H8 3.23(4) no 2_655
C8 H1 3.4134 no 2_745
C8 H2 3.5817 no 1_554
C8 H6 3.5248 no 2_644
C8 H9 2.99(4) no 2_644
H1 N1 3.3311 no 2_755
H1 N2 3.2606 no 2_755
H1 C4 3.5087 no 1_655
H1 C4 3.0462 no 2_755
H1 C5 3.4268 no 2_755
H1 C6 3.4059 no 1_655
H1 C7 3.5320 no 1_655
H1 C7 2.9637 no 2_755
H1 C8 3.4134 no 2_755
H1 H2 3.3324 no 1_655
H1 H2 3.2370 no 2_755
H1 H3 2.9855 no 1_655
H1 H3 3.0257 no 2_655
H1 H4 3.1929 no 1_655
H1 H5 2.6272 no 2_755
H1 H7 3.5272 no 1_656
H1 H7 3.5609 no 2_654
H1 H8 3.4344 no 2_655
H2 N1 3.0548 no 2_645
H2 C4 3.1827 no 2_645
H2 C6 3.4367 no 2_645
H2 C8 3.5817 no 1_556
H2 H1 3.3324 no 1_455
H2 H1 3.2370 no 2_745
H2 H4 2.7641 no 2_645
H2 H5 2.9768 no 2_655
H2 H6 2.7643 no 1_556
H2 H7 3.5753 no 1_556
H2 H7 3.1509 no 1_656
H2 H8 3.4010 no 2_655
H2 H9 2.9904 no 2_645
H3 N1 3.2376 no 1_455
H3 N1 3.2705 no 2_645
H3 N2 2.9443 no 2_645
H3 C4 3.5906 no 2_645
H3 C5 3.1197 no 1_455
H3 C5 2.8486 no 2_645
H3 C7 3.3815 no 2_645
H3 H1 2.9855 no 1_455
H3 H1 3.0257 no 2_645
H3 H9 3.2504 no 1_455
H4 N1 3.5132 no 1_455
H4 N3 3.2062 no 2_554
H4 C5 3.5657 no 1_455
H4 C7 3.3706 no 2_655
H4 H1 3.1929 no 1_455
H4 H2 2.7641 no 2_655
H4 H5 3.3151 no 2_654
H4 H6 3.3533 no 2_654
H4 H7 3.1637 no 2_554
H4 H8 2.7018 no 2_554
H4 H9 3.1636 no 1_455
H5 N2 3.2502 no 2_645
H5 C5 3.3614 no 2_745
H5 C7 3.0703 no 2_645
H5 H1 2.6272 no 2_745
H5 H2 2.9768 no 2_645
H5 H4 3.3151 no 2_644
H5 H6 2.8923 no 2_644
H5 H9 3.1666 no 2_644
H6 N3 3.2770 no 2_654
H6 C7 3.4980 no 1_554
H6 C8 3.5248 no 2_654
H6 H2 2.7643 no 1_554
H6 H4 3.3533 no 2_644
H6 H5 2.8923 no 2_654
H6 H8 3.3596 no 2_654
H6 H9 2.9959 no 2_644
H7 N1 2.99(4) no 2_644
H7 N2 2.27(4) no 1_454
H7 C5 3.26(4) no 1_454
H7 C7 3.07(3) no 1_454
H7 H1 3.5272 no 1_454
H7 H1 3.5609 no 2_644
H7 H2 3.1509 no 1_454
H7 H2 3.5753 no 1_554
H7 H4 3.1637 no 2_544
H7 H8 3.03(6) no 2_554
H7 H9 2.18(6) no 2_644
H8 N1 3.32(4) no 2_644
H8 N2 3.56(4) no 1_454
H8 N2 2.42(4) no 2_645
H8 C5 3.24(4) no 2_645
H8 C6 3.53(3) no 2_544
H8 C7 3.23(4) no 2_645
H8 H1 3.4344 no 2_645
H8 H2 3.4010 no 2_645
H8 H4 2.7018 no 2_544
H8 H6 3.3596 no 2_644
H8 H7 3.03(6) no 2_544
H8 H9 2.46(6) no 2_644
H9 N2 3.47(4) no 2_755
H9 N3 1.96(4) no 2_654
H9 C8 2.99(4) no 2_654
H9 H2 2.9904 no 2_655
H9 H3 3.2504 no 1_655
H9 H4 3.1636 no 1_655
H9 H5 3.1666 no 2_654
H9 H6 2.9959 no 2_654
H9 H7 2.18(6) no 2_654
H9 H8 2.46(6) no 2_654

loop_
_geom_hbond_atom_site_label_D
_geom_hbond_atom_site_label_H
_geom_hbond_atom_site_label_A
_geom_hbond_site_symmetry_A
_geom_hbond_distance_DA
_geom_hbond_distance_DH
_geom_hbond_distance_HA
_geom_hbond_angle_DHA
_geom_hbond_publ_flag
N1 H9 N3 2_654 2.859(5) 0.90(4) 1.96(4) 173(3) no

loop_
_geom_torsion_atom_site_label_1
_geom_torsion_atom_site_label_2
_geom_torsion_atom_site_label_3
_geom_torsion_atom_site_label_4
_geom_torsion
_geom_torsion_publ_flag
C4 N1 C5 N2 0.3(4) no
C5 N1 C4 C6 -178.3(3) no
C5 N1 C4 C7 -0.4(3) no
C5 N2 C7 C4 -0.2(4) no
C7 N2 C5 N1 -0.1(4) no
N1 C4 C6 C8 64.3(4) no
N1 C4 C7 N2 0.3(4) no
C6 C4 C7 N2 178.0(3) no
C7 C4 C6 C8 -113.0(4) no
C4 C6 C8 N3 170.1(2) no
